data_2200653
loop_
_publ_author_name
'Zeller, A.'
'Herdtweck, E.'
'Strassner, T.'

_publ_section_title
;
 Dichlorobis(triphenylphosphine oxide)zinc(II) tetrahydrofuran
 disolvate
;
_journal_issue 10
_journal_name_full 'Acta Crystallographica Section E'
_journal_page_first m480
_journal_page_last m482
_journal_paper_doi 10.1107/S1600536801015318
_journal_volume 57
_journal_year 2001
_chemical_formula_iupac '[Zn Cl2 (C18 H15 O P)2], 2C4 H8 O'
_chemical_formula_moiety 'C36 H30 Cl2 O2 P2 Zn, 2C4 H8 O'
_chemical_formula_sum 'C44 H46 Cl2 O4 P2 Zn'
_chemical_formula_weight 837.04
_chemical_name_systematic
;
 Dichlorobis(triphenylphosphine oxide)zinc(II)
;
_space_group_IT_number 2
_symmetry_cell_setting triclinic
_symmetry_space_group_name_Hall '-P 1'
_symmetry_space_group_name_H-M 'P -1'
_cell_angle_alpha 110.2721(4)
_cell_angle_beta 109.8102(5)
_cell_angle_gamma 92.8572(4)
_cell_formula_units_Z 2
_cell_length_a 11.67580(10)
_cell_length_b 12.97040(10)
_cell_length_c 15.2874(2)
_cell_measurement_reflns_used 7093
_cell_measurement_temperature 123.0(10)
_cell_measurement_theta_max 25.40
_cell_measurement_theta_min 1.54
_cell_volume 2006.16(4)
_computing_cell_refinement 'DENZO (Nonius, 2000)'
_computing_data_collection 'Kappa-CCD Control Software (Nonius, 2000)'
_computing_data_reduction DENZO
_computing_molecular_graphics 'PLATON (Spek, 2000)'
_computing_publication_material PLATON
_computing_structure_refinement 'SHELXL97 (Sheldrick, 1998)'
_computing_structure_solution 'SIR92 (Altomare et al., 1994)'
_diffrn_ambient_temperature 123.0(10)
_diffrn_detector_area_resol_mean '18  # 9 for binned mode'
_diffrn_measured_fraction_theta_full .996
_diffrn_measured_fraction_theta_max .996
_diffrn_measurement_device ' \k-geometry diffractometer '
_diffrn_measurement_device_type 'Nonius \k-CCD diffractometer'
_diffrn_measurement_method '\f and \w-rotation '
_diffrn_radiation_monochromator graphite
_diffrn_radiation_source 'NONIUS FR 591 rotating anode'
_diffrn_radiation_type 'Mo K\a'
_diffrn_radiation_wavelength .71073
_diffrn_reflns_av_R_equivalents .046
_diffrn_reflns_av_sigmaI/netI .0276
_diffrn_reflns_limit_h_max 14
_diffrn_reflns_limit_h_min -14
_diffrn_reflns_limit_k_max 15
_diffrn_reflns_limit_k_min -15
_diffrn_reflns_limit_l_max 18
_diffrn_reflns_limit_l_min -18
_diffrn_reflns_number 30256
_diffrn_reflns_theta_full 25.40
_diffrn_reflns_theta_max 25.40
_diffrn_reflns_theta_min 1.54
_diffrn_standards_decay_% 0
_exptl_absorpt_coefficient_mu .867
_exptl_absorpt_correction_T_max .677
_exptl_absorpt_correction_T_min .559
_exptl_absorpt_correction_type multi-scan
_exptl_absorpt_process_details 'applied during the scaling procedure (Nonius, 2000)'
_exptl_crystal_colour colorless
_exptl_crystal_density_diffrn 1.386
_exptl_crystal_density_meas ?
_exptl_crystal_density_method none
_exptl_crystal_description fragment
_exptl_crystal_F_000 872
_exptl_crystal_size_max .69
_exptl_crystal_size_mid .61
_exptl_crystal_size_min .45
_refine_diff_density_max .541
_refine_diff_density_min -.453
_refine_ls_extinction_method none
_refine_ls_goodness_of_fit_ref 1.049
_refine_ls_hydrogen_treatment mixed
_refine_ls_matrix_type full
_refine_ls_number_parameters 640
_refine_ls_number_reflns 7357
_refine_ls_number_restraints 0
_refine_ls_restrained_S_all 1.049
_refine_ls_R_factor_all .0359
_refine_ls_R_factor_gt .0326
_refine_ls_shift/su_max .001
_refine_ls_shift/su_mean .000
_refine_ls_structure_factor_coef Fsqd
_refine_ls_weighting_details 'w = 1/[\s^2^(Fo^2^)+(0.0454P)^2^+1.6738P] where P = (Fo^2^+2Fc^2^)/3'
_refine_ls_weighting_scheme sigma
_refine_ls_wR_factor_ref .0872
_reflns_number_gt 6793
_reflns_number_total 7358
_reflns_threshold_expression I>2\s(I)
_cod_data_source_file cv6052.cif
_cod_data_source_block I
_cod_depositor_comments
;
The following automatic conversions were performed:
'_symmetry_cell_setting' value 'Triclinic' changed to 'triclinic'
according to '/home/saulius/struct/CIF-dictionaries/cif_core.dic'
dictionary named 'cif_core.dic' version 2.4.1 from 2010-06-29.

Automatic conversion script
Id: cif_fix_enum 1527 2010-12-29 10:47:43Z saulius 

The following automatic conversions were performed:

'_symmetry_cell_setting' value 'Triclinic' changed to 'triclinic'
according to /home/saulius/struct/CIF-dictionaries/cif_core.dic
dictionary named 'cif_core.dic' version 2.4.1 from 2010-06-29.

Automatic conversion script
Id: cif_fix_values 1715 2011-07-08 13:25:40Z adriana 

The following automatic conversions were performed:

'_exptl_crystal_density_meas' value 'none' was changed to '?' - the
value is perceived as not measured.

Automatic conversion script
Id: cif_fix_values 3008 2015-01-20 13:52:24Z robertas 
;
_cod_database_code 2200653

loop_
_symmetry_equiv_pos_as_xyz
x,y,z
-x,-y,-z

loop_
_atom_site_aniso_label
_atom_site_aniso_U_11
_atom_site_aniso_U_22
_atom_site_aniso_U_33
_atom_site_aniso_U_12
_atom_site_aniso_U_13
_atom_site_aniso_U_23
Zn .01710(10) .01530(10) .01440(10) .00330(10) .00650(10) .00590(10)
Cl1 .0316(3) .0195(2) .0219(3) .0056(2) .0123(2) .0019(2)
Cl2 .0187(2) .0225(2) .0207(2) .0022(2) .0028(2) .0103(2)
P1 .0155(2) .0151(2) .0139(2) .0025(2) .0058(2) .0062(2)
P2 .0197(2) .0150(2) .0135(2) .0036(2) .0070(2) .0061(2)
O1 .0245(7) .0168(7) .0154(7) .0037(5) .0076(6) .0076(6)
O2 .0190(7) .0213(7) .0159(7) .0032(5) .0080(6) .0085(6)
C11 .0211(10) .0155(9) .0121(9) .0020(7) .0059(8) .0047(7)
C12 .0202(10) .0231(10) .0269(11) .0036(8) .0095(9) .0133(9)
C13 .0241(11) .0272(11) .0268(11) .0092(9) .0100(9) .0147(9)
C14 .0355(12) .0181(10) .0184(10) .0079(9) .0123(9) .0095(8)
C15 .0290(11) .0203(10) .0204(10) -.0006(9) .0115(9) .0085(8)
C16 .0209(10) .0210(10) .0157(10) .0038(8) .0071(8) .0081(8)
C21 .0161(9) .0171(9) .0181(10) .0029(7) .0053(8) .0052(8)
C22 .0271(11) .0188(10) .0254(11) .0049(8) .0124(9) .0098(9)
C23 .0289(11) .0174(10) .0357(13) .0016(9) .0128(10) .0085(9)
C24 .0221(11) .0193(11) .0275(12) .0018(8) .0016(9) -.0001(9)
C25 .0288(11) .0307(12) .0172(11) .0041(9) .0045(9) .0043(9)
C26 .0252(11) .0248(11) .0190(10) .0021(9) .0068(9) .0088(9)
C31 .0175(9) .0160(9) .0208(10) .0034(7) .0075(8) .0110(8)
C32 .0240(10) .0234(10) .0201(11) .0059(8) .0097(9) .0108(9)
C33 .0255(11) .0314(12) .0292(12) .0111(9) .0168(10) .0164(10)
C34 .0167(10) .0384(13) .0348(13) .0077(9) .0075(9) .0213(11)
C35 .0240(11) .0318(12) .0226(12) .0034(9) .0025(9) .0111(10)
C36 .0240(10) .0212(10) .0202(10) .0054(8) .0083(9) .0094(8)
C41 .0207(10) .0223(10) .0125(9) .0055(8) .0063(8) .0078(8)
C42 .0310(11) .0236(11) .0205(11) .0076(9) .0109(9) .0095(9)
C43 .0386(13) .0361(13) .0230(11) .0205(11) .0164(10) .0114(10)
C44 .0291(12) .0513(15) .0275(12) .0114(11) .0187(10) .0152(11)
C45 .0300(12) .0409(14) .0325(13) .0012(10) .0165(10) .0149(11)
C46 .0277(11) .0259(11) .0210(11) .0034(9) .0112(9) .0076(9)
C51 .0217(10) .0162(9) .0168(10) .0043(8) .0050(8) .0058(8)
C52 .0247(11) .0293(11) .0200(11) .0017(9) .0056(9) .0126(9)
C53 .0255(11) .0315(12) .0314(12) -.0002(9) .0060(10) .0156(10)
C54 .0261(11) .0208(11) .0260(12) .0024(9) .0010(10) .0065(9)
C55 .0323(12) .0262(11) .0157(11) .0075(9) .0046(9) .0048(9)
C56 .0280(11) .0222(10) .0186(10) .0049(8) .0092(9) .0072(8)
C61 .0199(9) .0165(9) .0207(10) .0048(7) .0115(8) .0088(8)
C62 .0312(11) .0253(11) .0186(11) .0092(9) .0109(9) .0095(9)
C63 .0358(12) .0264(11) .0311(12) .0142(10) .0168(10) .0172(10)
C64 .0345(12) .0180(11) .0381(13) .0101(9) .0220(11) .0098(10)
C65 .0342(12) .0221(11) .0254(12) .0052(9) .0128(10) .0039(9)
C66 .0266(11) .0207(10) .0220(11) .0048(8) .0089(9) .0081(9)
O81 .0697(13) .0357(10) .0392(11) .0039(9) .0253(10) .0100(8)
C82A .103(3) .069(2) .0462(18) .051(2) .0293(19) .0284(17)
C83A .089(8) .029(3) .057(4) .014(3) .039(4) .020(3)
C84A .0639(19) .0450(17) .0446(17) .0121(14) .0159(15) .0121(14)
C85 .0464(15) .0385(14) .0507(16) .0140(11) .0279(13) .0252(13)
C84B .0639(19) .0450(17) .0446(17) .0121(14) .0159(15) .0121(14)
C82B .103(3) .069(2) .0462(18) .051(2) .0293(19) .0284(17)
C83B .040(5) .036(3) .045(4) .016(3) .023(3) .016(3)
O71 .0862(17) .0474(12) .0529(13) .0363(11) .0367(12) .0199(10)
C72 .0319(14) .0630(19) .0266(14) .0044(12) .0101(11) .0067(13)
C73 .0393(13) .0253(12) .0308(13) .0002(10) .0108(11) .0087(10)
C74 .0348(14) .0456(15) .0373(15) -.0020(11) .0064(12) .0194(12)
C75 .0512(18) .0339(15) .0561(19) -.0043(13) -.0144(15) .0247(14)

loop_
_atom_site_label
_atom_site_fract_x
_atom_site_fract_y
_atom_site_fract_z
_atom_site_U_iso_or_equiv
_atom_site_thermal_displace_type
_atom_site_occupancy
_atom_site_type_symbol
Zn .64187(2) .32970(2) .24670(2) .01540(10) Uani 1.000 Zn
Cl1 .66504(5) .47594(4) .38414(4) .0255(2) Uani 1.000 Cl
Cl2 .47745(4) .28918(4) .10581(4) .02140(10) Uani 1.000 Cl
P1 .84041(4) .32142(4) .13636(4) .01460(10) Uani 1.000 P
P2 .68851(4) .16018(4) .36648(4) .01570(10) Uani 1.000 P
O1 .65444(12) .19270(11) .27690(10) .0185(4) Uani 1.000 O
O2 .79611(12) .34168(11) .22146(10) .0180(4) Uani 1.000 O
C11 .82066(18) .43194(15) .09049(14) .0166(5) Uani 1.000 C
C12 .70275(19) .45743(18) .05869(16) .0222(6) Uani 1.000 C
C13 .6859(2) .54767(18) .03016(16) .0245(6) Uani 1.000 C
C14 .7857(2) .61278(17) .03346(15) .0226(6) Uani 1.000 C
C15 .9021(2) .58757(17) .06404(16) .0227(6) Uani 1.000 C
C16 .92004(19) .49687(17) .09227(15) .0189(6) Uani 1.000 C
C21 .76057(17) .19142(16) .03341(15) .0179(5) Uani 1.000 C
C22 .70686(19) .10799(17) .05286(17) .0227(6) Uani 1.000 C
C23 .6497(2) .00447(18) -.02417(18) .0278(7) Uani 1.000 C
C24 .6478(2) -.01629(18) -.11965(17) .0279(7) Uani 1.000 C
C25 .7006(2) .06604(19) -.13941(17) .0283(7) Uani 1.000 C
C26 .7563(2) .17075(18) -.06312(16) .0235(6) Uani 1.000 C
C31 1.00262(17) .31794(16) .18127(15) .0169(5) Uani 1.000 C
C32 1.05906(19) .26065(17) .11654(16) .0214(6) Uani 1.000 C
C33 1.1848(2) .26193(19) .15425(17) .0253(7) Uani 1.000 C
C34 1.2546(2) .3188(2) .25582(18) .0284(7) Uani 1.000 C
C35 1.1991(2) .37590(19) .32026(17) .0278(7) Uani 1.000 C
C36 1.07318(19) .37583(17) .28316(16) .0214(6) Uani 1.000 C
C41 .56767(18) .16674(17) .41458(14) .0181(6) Uani 1.000 C
C42 .5380(2) .27083(18) .45600(16) .0243(6) Uani 1.000 C
C43 .4379(2) .2775(2) .48447(17) .0307(7) Uani 1.000 C
C44 .3668(2) .1817(2) .47232(18) .0336(8) Uani 1.000 C
C45 .3964(2) .0783(2) .43263(18) .0332(8) Uani 1.000 C
C46 .4969(2) .07064(19) .40345(16) .0248(6) Uani 1.000 C
C51 .82845(18) .24631(16) .46662(15) .0190(6) Uani 1.000 C
C52 .9171(2) .29124(18) .44121(17) .0247(6) Uani 1.000 C
C53 1.0289(2) .3546(2) .51544(18) .0300(7) Uani 1.000 C
C54 1.0529(2) .37221(18) .61517(17) .0276(7) Uani 1.000 C
C55 .9651(2) .32747(18) .64061(16) .0269(7) Uani 1.000 C
C56 .8523(2) .26508(17) .56714(15) .0230(6) Uani 1.000 C
C61 .71345(18) .01872(16) .32849(15) .0174(5) Uani 1.000 C
C62 .7861(2) -.02154(18) .39793(17) .0242(6) Uani 1.000 C
C63 .8035(2) -.13109(19) .36552(18) .0279(7) Uani 1.000 C
C64 .7497(2) -.20021(18) .26495(18) .0280(7) Uani 1.000 C
C65 .6774(2) -.16084(18) .19563(18) .0284(7) Uani 1.000 C
C66 .6592(2) -.05100(17) .22732(16) .0232(6) Uani 1.000 C
O81 -.0057(2) .86988(15) .12813(14) .0484(7) Uani 1.000 O
C82A -.0169(4) .9761(3) .1251(3) .0693(13) Uani .531(15) C
C83A .0487(13) 1.0600(5) .2347(5) .054(3) Uani .531(15) C
C84A .0433(3) .9979(3) .2937(2) .0539(10) Uani .531(15) C
C85 .0405(3) .8799(2) .2300(2) .0400(9) Uani 1.000 C
C84B .0433(3) .9979(3) .2937(2) .0539(10) Uani .469(15) C
C82B -.0169(4) .9761(3) .1251(3) .0693(13) Uani .469(15) C
C83B -.0284(10) 1.0467(6) .2213(5) .038(2) Uani .469(15) C
O71 .3094(2) .73622(17) .26140(16) .0582(8) Uani 1.000 O
C72 .2621(2) .6180(3) .2162(2) .0440(9) Uani 1.000 C
C73 .3728(2) .5649(2) .24294(19) .0334(7) Uani 1.000 C
C74 .4722(3) .6429(2) .2426(2) .0407(8) Uani 1.000 C
C75 .4328(3) .7535(2) .2698(3) .0552(10) Uani 1.000 C
H121 .638(2) .411(2) .0580(18) .029(6) Uiso 1.000 H
H131 .605(2) .5625(19) .0066(17) .023(6) Uiso 1.000 H
H141 .774(2) .673(2) .0143(18) .025(6) Uiso 1.000 H
H151 .969(2) .634(2) .0702(19) .033(7) Uiso 1.000 H
H161 .998(2) .4789(18) .1110(16) .018(5) Uiso 1.000 H
H221 .707(2) .121(2) .118(2) .036(7) Uiso 1.000 H
H231 .612(2) -.049(2) -.012(2) .034(7) Uiso 1.000 H
H241 .6083(19) -.0855(18) -.1736(17) .014(5) Uiso 1.000 H
H251 .700(2) .054(2) -.205(2) .032(7) Uiso 1.000 H
H261 .790(2) .225(2) -.0743(18) .028(6) Uiso 1.000 H
H321 1.012(2) .2212(19) .0469(18) .020(6) Uiso 1.000 H
H331 1.222(2) .224(2) .1140(19) .027(6) Uiso 1.000 H
H341 1.343(2) .3189(19) .2793(18) .024(6) Uiso 1.000 H
H351 1.249(2) .418(2) .392(2) .031(7) Uiso 1.000 H
H361 1.036(2) .4167(19) .3275(18) .021(6) Uiso 1.000 H
H421 .587(2) .334(2) .4651(17) .023(6) Uiso 1.000 H
H431 .422(2) .344(2) .511(2) .033(7) Uiso 1.000 H
H441 .299(2) .186(2) .4911(19) .035(7) Uiso 1.000 H
H451 .347(3) .011(2) .425(2) .045(8) Uiso 1.000 H
H461 .519(2) -.003(2) .3783(18) .028(6) Uiso 1.000 H
H521 .901(2) .276(2) .372(2) .039(7) Uiso 1.000 H
H531 1.090(2) .386(2) .4983(19) .032(7) Uiso 1.000 H
H541 1.123(2) .414(2) .6678(19) .026(6) Uiso 1.000 H
H551 .979(2) .340(2) .709(2) .029(6) Uiso 1.000 H
H561 .788(2) .234(2) .5829(19) .031(6) Uiso 1.000 H
H621 .821(2) .021(2) .463(2) .024(6) Uiso 1.000 H
H631 .852(2) -.160(2) .410(2) .037(7) Uiso 1.000 H
H641 .761(2) -.273(2) .2450(19) .033(7) Uiso 1.000 H
H651 .637(2) -.208(2) .128(2) .037(7) Uiso 1.000 H
H661 .612(2) -.025(2) .1793(19) .027(6) Uiso 1.000 H
H821 -.10530 .98190 .09850 .0830 Uiso .531(15) H
H841 -.03210 1.00370 .30950 .0650 Uiso .531(15) H
H842 .11700 1.02520 .35760 .0650 Uiso .531(15) H
H851 .12490 .86240 .24880 .0480 Uiso 1.000 H
H852 -.01410 .82720 .23950 .0480 Uiso 1.000 H
H822 .02310 .99020 .08160 .0830 Uiso .531(15) H
H831 .13580 1.08880 .24840 .0650 Uiso .531(15) H
H832 .00550 1.12390 .24880 .0650 Uiso .531(15) H
H823 -.09120 .97040 .06660 .0830 Uiso .469(15) H
H824 .05710 1.00910 .11930 .0830 Uiso .469(15) H
H833 -.11620 1.04070 .21430 .0450 Uiso .469(15) H
H834 .00820 1.12620 .24300 .0450 Uiso .469(15) H
H843 .12970 1.03990 .33140 .0650 Uiso .469(15) H
H844 .00430 .99990 .34240 .0650 Uiso .469(15) H
H721 .223(3) .597(3) .146(3) .053(9) Uiso 1.000 H
H722 .200(3) .607(3) .243(3) .075(11) Uiso 1.000 H
H731 .362(3) .487(3) .195(2) .056(9) Uiso 1.000 H
H732 .392(2) .562(2) .314(2) .038(7) Uiso 1.000 H
H741 .551(3) .644(3) .290(2) .052(9) Uiso 1.000 H
H742 .472(3) .622(3) .176(3) .053(9) Uiso 1.000 H
H751 .490(4) .807(4) .338(3) .096(13) Uiso 1.000 H
H752 .439(3) .795(3) .228(3) .074(11) Uiso 1.000 H

loop_
_atom_type_symbol
_atom_type_description
_atom_type_scat_dispersion_real
_atom_type_scat_dispersion_imag
_atom_type_scat_source
Zn Zn .2839 1.4301 'International Tables Vol C Tables 4.2.6.8 and 6.1.1.4'
P P .1023 .0942 'International Tables Vol C Tables 4.2.6.8 and 6.1.1.4'
O O .0106 .0060 'International Tables Vol C Tables 4.2.6.8 and 6.1.1.4'
Cl Cl .1484 .1585 'International Tables Vol C Tables 4.2.6.8 and 6.1.1.4'
H H .0000 .0000 'International Tables Vol C Tables 4.2.6.8 and 6.1.1.4'
C C .0033 .0016 'International Tables Vol C Tables 4.2.6.8 and 6.1.1.4'

loop_
_geom_angle_atom_site_label_1
_geom_angle_atom_site_label_2
_geom_angle_atom_site_label_3
_geom_angle
_geom_angle_publ_flag
Cl1 Zn Cl2 120.55(2) yes
Cl1 Zn O1 110.09(4) yes
Cl1 Zn O2 107.43(4) yes
Cl2 Zn O1 107.77(4) yes
Cl2 Zn O2 110.55(4) yes
O1 Zn O2 98.16(6) yes
O2 P1 C11 111.29(9) yes
O2 P1 C21 111.85(9) yes
O2 P1 C31 109.09(9) yes
C11 P1 C21 108.60(10) yes
C11 P1 C31 107.51(10) yes
C21 P1 C31 108.36(10) yes
O1 P2 C41 111.83(9) yes
O1 P2 C51 112.21(9) yes
O1 P2 C61 108.73(9) yes
C41 P2 C51 108.52(10) yes
C41 P2 C61 107.94(11) yes
C51 P2 C61 107.43(10) yes
Zn O1 P2 139.20(9) yes
Zn O2 P1 141.01(9) yes
C82B O81 C85 109.4(2) no
C82A O81 C85 109.4(2) no
C72 O71 C75 108.2(2) no
C12 C11 C16 119.5(2) no
P1 C11 C16 121.95(17) yes
P1 C11 C12 118.43(17) yes
C11 C12 C13 120.0(2) no
C12 C13 C14 120.2(2) no
C13 C14 C15 120.2(2) no
C14 C15 C16 120.2(2) no
C11 C16 C15 120.0(2) no
P1 C21 C26 121.67(17) yes
P1 C21 C22 118.35(16) yes
C22 C21 C26 119.9(2) no
C21 C22 C23 119.8(2) no
C22 C23 C24 120.0(2) no
C23 C24 C25 120.4(2) no
C24 C25 C26 120.0(2) no
C21 C26 C25 119.8(2) no
P1 C31 C36 118.36(17) yes
C32 C31 C36 119.8(2) no
P1 C31 C32 121.80(16) yes
C31 C32 C33 119.8(2) no
C32 C33 C34 120.3(2) no
C33 C34 C35 120.2(2) no
C34 C35 C36 120.1(2) no
C31 C36 C35 119.9(2) no
C42 C41 C46 119.8(2) no
P2 C41 C46 121.51(17) yes
P2 C41 C42 118.48(18) yes
C41 C42 C43 119.9(2) no
C42 C43 C44 120.2(2) no
C43 C44 C45 120.3(2) no
C44 C45 C46 119.9(2) no
C41 C46 C45 119.9(2) no
C52 C51 C56 120.0(2) no
P2 C51 C52 117.87(16) yes
P2 C51 C56 122.11(17) yes
C51 C52 C53 120.1(2) no
C52 C53 C54 119.8(2) no
C53 C54 C55 120.2(2) no
C54 C55 C56 120.5(2) no
C51 C56 C55 119.4(2) no
P2 C61 C66 118.62(17) yes
P2 C61 C62 121.53(16) yes
C62 C61 C66 119.8(2) no
C61 C62 C63 119.8(2) no
C62 C63 C64 120.3(2) no
C63 C64 C65 120.2(2) no
C64 C65 C66 120.0(2) no
C61 C66 C65 119.9(2) no
C11 C12 H121 116.7(17) no
C13 C12 H121 123.3(17) no
C12 C13 H131 119.1(16) no
C14 C13 H131 120.7(16) no
C13 C14 H141 119.9(16) no
C15 C14 H141 120.0(16) no
C14 C15 H151 119.7(17) no
C16 C15 H151 119.9(17) no
C15 C16 H161 120.0(16) no
C11 C16 H161 120.0(16) no
C21 C22 H221 121.2(17) no
C23 C22 H221 118.9(17) no
C22 C23 H231 119.7(17) no
C24 C23 H231 120.2(17) no
C23 C24 H241 121.7(15) no
C25 C24 H241 117.8(15) no
C24 C25 H251 122.1(17) no
C26 C25 H251 117.9(17) no
C21 C26 H261 118.7(16) no
C25 C26 H261 121.5(16) no
C31 C32 H321 120.6(16) no
C33 C32 H321 119.6(15) no
C34 C33 H331 118.9(16) no
C32 C33 H331 120.8(16) no
C33 C34 H341 117.9(14) no
C35 C34 H341 121.9(14) no
C34 C35 H351 120.2(15) no
C36 C35 H351 119.7(15) no
C31 C36 H361 120.4(15) no
C35 C36 H361 119.7(15) no
C41 C42 H421 119.1(16) no
C43 C42 H421 121.0(16) no
C44 C43 H431 121.8(17) no
C42 C43 H431 118.0(17) no
C43 C44 H441 120.4(17) no
C45 C44 H441 119.3(17) no
C44 C45 H451 120(2) no
C46 C45 H451 120(2) no
C45 C46 H461 118.9(15) no
C41 C46 H461 121.2(15) no
C51 C52 H521 119.4(16) no
C53 C52 H521 120.5(16) no
C52 C53 H531 120.4(15) no
C54 C53 H531 119.8(15) no
C53 C54 H541 124.7(16) no
C55 C54 H541 115.1(16) no
C54 C55 H551 121.5(16) no
C56 C55 H551 117.9(16) no
C55 C56 H561 122.4(15) no
C51 C56 H561 118.2(15) no
C61 C62 H621 121.6(18) no
C63 C62 H621 118.6(18) no
C62 C63 H631 121.6(17) no
C64 C63 H631 118.0(17) no
C65 C64 H641 120.6(16) no
C63 C64 H641 119.1(16) no
C64 C65 H651 120.9(17) no
C66 C65 H651 119.1(17) no
C61 C66 H661 121.2(16) no
C65 C66 H661 118.9(16) no
O81 C82A C83A 105.6(4) no
O81 C82B C83B 106.7(4) no
C82A C83A C84A 104.6(5) no
C82B C83B C84B 102.9(6) no
C83A C84A C85 105.0(4) no
C83B C84B C85 105.3(3) no
O81 C85 C84A 107.2(2) no
O81 C85 C84B 107.2(2) no
O81 C82A H822 110.58 no
C83A C82A H821 110.60 no
O81 C82A H821 110.61 no
H821 C82A H822 108.76 no
C83A C82A H822 110.70 no
O81 C82B H824 110.33 no
O81 C82B H823 110.38 no
H823 C82B H824 108.70 no
C83B C82B H823 110.35 no
C83B C82B H824 110.42 no
C82A C83A H831 110.75 no
C84A C83A H831 110.84 no
C84A C83A H832 110.87 no
H831 C83A H832 108.89 no
C82A C83A H832 110.82 no
C82B C83B H833 111.20 no
C82B C83B H834 111.16 no
H833 C83B H834 109.16 no
C84B C83B H834 111.17 no
C84B C83B H833 111.19 no
C83A C84A H841 110.76 no
C83A C84A H842 110.78 no
C85 C84A H841 110.74 no
C85 C84A H842 110.70 no
H841 C84A H842 108.88 no
C85 C84B H844 110.71 no
C85 C84B H843 110.64 no
H843 C84B H844 108.83 no
C83B C84B H843 110.65 no
C83B C84B H844 110.72 no
O81 C85 H852 110.29 no
C84A C85 H851 110.34 no
C84A C85 H852 110.28 no
H851 C85 H852 108.52 no
C84B C85 H851 110.34 no
C84B C85 H852 110.28 no
O81 C85 H851 110.23 no
O71 C72 C73 105.4(2) no
C72 C73 C74 102.1(2) no
C73 C74 C75 104.1(3) no
O71 C75 C74 108.5(3) no
O71 C72 H721 108(3) no
O71 C72 H722 105(2) no
C73 C72 H721 112(2) no
C73 C72 H722 116(2) no
H721 C72 H722 109(3) no
C72 C73 H731 114(2) no
C72 C73 H732 109.7(15) no
C74 C73 H731 112(2) no
C74 C73 H732 112.4(15) no
H731 C73 H732 107(3) no
C73 C74 H741 110(2) no
C73 C74 H742 110(2) no
C75 C74 H741 113(2) no
C75 C74 H742 108(2) no
H741 C74 H742 112(3) no
O71 C75 H751 113(3) no
O71 C75 H752 109(2) no
C74 C75 H751 111(3) no
C74 C75 H752 115(2) no
H751 C75 H752 101(4) no

loop_
_geom_bond_atom_site_label_1
_geom_bond_atom_site_label_2
_geom_bond_site_symmetry_1
_geom_bond_site_symmetry_2
_geom_bond_distance
_geom_bond_publ_flag
Zn Cl1 . . 2.2108(6) yes
Zn Cl2 . . 2.2165(6) yes
Zn O1 . . 1.9851(15) yes
Zn O2 . . 1.9751(15) yes
P1 O2 . . 1.5039(15) yes
P1 C11 . . 1.794(2) yes
P1 C21 . . 1.789(2) yes
P1 C31 . . 1.791(2) yes
P2 O1 . . 1.5031(15) yes
P2 C41 . . 1.792(2) yes
P2 C51 . . 1.789(2) yes
P2 C61 . . 1.794(2) yes
O81 C82A . . 1.405(5) no
O81 C85 . . 1.420(3) no
O81 C82B . . 1.405(5) no
O71 C75 . . 1.402(5) no
O71 C72 . . 1.434(4) no
C11 C16 . . 1.386(3) no
C11 C12 . . 1.394(3) no
C12 C13 . . 1.385(3) no
C13 C14 . . 1.381(3) no
C14 C15 . . 1.376(3) no
C15 C16 . . 1.389(3) no
C21 C22 . . 1.391(3) no
C21 C26 . . 1.388(3) no
C22 C23 . . 1.385(3) no
C23 C24 . . 1.382(3) no
C24 C25 . . 1.377(4) no
C25 C26 . . 1.388(3) no
C31 C36 . . 1.388(3) no
C31 C32 . . 1.395(3) no
C32 C33 . . 1.380(3) no
C33 C34 . . 1.381(3) no
C34 C35 . . 1.383(3) no
C35 C36 . . 1.385(3) no
C41 C46 . . 1.386(3) no
C41 C42 . . 1.395(3) no
C42 C43 . . 1.375(3) no
C43 C44 . . 1.379(4) no
C44 C45 . . 1.382(4) no
C45 C46 . . 1.386(4) no
C51 C56 . . 1.394(3) no
C51 C52 . . 1.390(3) no
C52 C53 . . 1.382(3) no
C53 C54 . . 1.385(3) no
C54 C55 . . 1.381(4) no
C55 C56 . . 1.383(3) no
C61 C62 . . 1.392(3) no
C61 C66 . . 1.386(3) no
C62 C63 . . 1.384(4) no
C63 C64 . . 1.377(3) no
C64 C65 . . 1.381(3) no
C65 C66 . . 1.390(3) no
C12 H121 . . .94(3) no
C13 H131 . . .95(2) no
C14 H141 . . .93(3) no
C15 H151 . . .92(3) no
C16 H161 . . .92(2) no
C22 H221 . . .95(3) no
C23 H231 . . .91(3) no
C24 H241 . . .94(2) no
C25 H251 . . .96(3) no
C26 H261 . . .88(3) no
C32 H321 . . .95(2) no
C33 H331 . . .90(3) no
C34 H341 . . .97(3) no
C35 H351 . . .98(3) no
C36 H361 . . .95(3) no
C42 H421 . . .92(3) no
C43 H431 . . .88(3) no
C44 H441 . . .93(3) no
C45 H451 . . .97(3) no
C46 H461 . . .98(3) no
C52 H521 . . .95(3) no
C53 H531 . . .96(3) no
C54 H541 . . .90(3) no
C55 H551 . . .95(3) no
C56 H561 . . .97(3) no
C62 H621 . . .88(3) no
C63 H631 . . .93(3) no
C64 H641 . . .92(3) no
C65 H651 . . .93(3) no
C66 H661 . . .93(3) no
C82A C83A . . 1.537(8) no
C82B C83B . . 1.494(9) no
C83A C84A . . 1.415(8) no
C83B C84B . . 1.496(9) no
C84A C85 . . 1.494(5) no
C84B C85 . . 1.494(5) no
C82A H821 . . .9903 no
C82A H822 . . .9900 no
C82B H823 . . .9898 no
C82B H824 . . .9894 no
C83A H832 . . .9896 no
C83A H831 . . .9905 no
C83B H834 . . .9894 no
C83B H833 . . .9901 no
C84A H842 . . .9901 no
C84A H841 . . .9885 no
C84B H844 . . .9899 no
C84B H843 . . .9900 no
C85 H851 . . .9903 no
C85 H852 . . .9914 no
C72 C73 . . 1.496(4) no
C73 C74 . . 1.504(4) no
C74 C75 . . 1.491(4) no
C72 H721 . . .94(4) no
C72 H722 . . .97(4) no
C73 H731 . . .99(4) no
C73 H732 . . 1.05(3) no
C74 H741 . . .95(3) no
C74 H742 . . .96(4) no
C75 H751 . . 1.00(4) no
C75 H752 . . .98(4) no
